data_4135214
loop_
_publ_author_name
'Entz, Emily D.'
'Russell, John'
'Hooker, Leidy'
'Neufeldt, Sharon R.'

_publ_section_title
;
 Small Phosphine Ligands Enable Selective Oxidative Addition of Ar-O over
 Ar-Cl Bonds at Nickel(0).
;
_journal_name_full 'Journal of the American Chemical Society'
_journal_paper_doi 10.1021/jacs.0c06995
_journal_year 2020
_chemical_formula_moiety 'C23 H31 Cl Ni O3 P2 S, 0.5(C7 H8)'
_chemical_formula_sum 'C26.5 H35 Cl Ni O3 P2 S'
_chemical_formula_weight 589.70
_space_group_crystal_system monoclinic
_space_group_IT_number 14
_space_group_name_Hall '-P 2ybc'
_space_group_name_H-M_alt 'P 1 21/c 1'
_atom_sites_solution_hydrogens geom
_atom_sites_solution_primary dual
_audit_creation_date 2019-10-08
_audit_creation_method
;
Olex2 1.2
(compiled 2018.05.29 svn.r3508 for OlexSys, GUI svn.r5506)
;
_cell_angle_alpha 90
_cell_angle_beta 102.242(2)
_cell_angle_gamma 90
_cell_formula_units_Z 4
_cell_length_a 10.9661(6)
_cell_length_b 20.2493(11)
_cell_length_c 12.9096(7)
_cell_measurement_reflns_used 9915
_cell_measurement_temperature 100
_cell_measurement_theta_max 29.172
_cell_measurement_theta_min 2.579
_cell_volume 2801.5(3)
_computing_cell_refinement 'SAINT V8.38A (BRUKER-AXS, 2016)'
_computing_data_collection 'APEX3 (Bruker-AXS, 2016)'
_computing_data_reduction 'SAINT V8.38A (BRUKER-AXS, 2016)'
_computing_molecular_graphics 'Olex2 (Dolomanov et al., 2009)'
_computing_publication_material 'Olex2 (Dolomanov et al., 2009)'
_computing_structure_refinement 'ShelXL (Sheldrick, 2015)'
_computing_structure_solution 'ShelXT (Sheldrick, 2015)'
_diffrn_ambient_temperature 100
_diffrn_detector 'Bruker Photon-100 area detector'
_diffrn_detector_area_resol_mean 10.5
_diffrn_detector_type 'CMOS area detector'
_diffrn_measured_fraction_theta_full 0.999
_diffrn_measured_fraction_theta_max 0.997
_diffrn_measurement_device 'Fixed Chi Three-Circle Diffractometer'
_diffrn_measurement_device_type 'Bruker D8 VENTURE Duo'
_diffrn_measurement_method '\w and \f scans'
_diffrn_radiation_monochromator 'TRIUMPH graphite'
_diffrn_radiation_probe x-ray
_diffrn_radiation_type MoK\a
_diffrn_radiation_wavelength 0.71073
_diffrn_reflns_av_R_equivalents 0.0330
_diffrn_reflns_av_unetI/netI 0.0209
_diffrn_reflns_Laue_measured_fraction_full 0.999
_diffrn_reflns_Laue_measured_fraction_max 0.997
_diffrn_reflns_limit_h_max 15
_diffrn_reflns_limit_h_min -12
_diffrn_reflns_limit_k_max 27
_diffrn_reflns_limit_k_min -27
_diffrn_reflns_limit_l_max 17
_diffrn_reflns_limit_l_min -17
_diffrn_reflns_number 54495
_diffrn_reflns_point_group_measured_fraction_full 0.999
_diffrn_reflns_point_group_measured_fraction_max 0.997
_diffrn_reflns_theta_full 25.242
_diffrn_reflns_theta_max 29.226
_diffrn_reflns_theta_min 2.579
_diffrn_source 'sealed tube'
_diffrn_source_type fine-focus
_diffrn_standards_number 0
_exptl_absorpt_coefficient_mu 1.003
_exptl_absorpt_correction_T_max 0.6474
_exptl_absorpt_correction_T_min 0.5970
_exptl_absorpt_correction_type multi-scan
_exptl_absorpt_process_details
'SADABS-2016/2 (Bruker,2016/2) was used for absorption correction. wR2(int) was 0.0546 before and 0.0488 after correction. The Ratio of minimum to maximum transmission is 0.9222. The \l/2 correction factor is Not present.'
_exptl_crystal_colour yellow
_exptl_crystal_density_diffrn 1.398
_exptl_crystal_description prisim
_exptl_crystal_F_000 1236
_exptl_crystal_size_max 0.41
_exptl_crystal_size_mid 0.28
_exptl_crystal_size_min 0.23
_refine_diff_density_max 2.108
_refine_diff_density_min -1.274
_refine_diff_density_rms 0.098
_refine_ls_extinction_method none
_refine_ls_goodness_of_fit_ref 1.039
_refine_ls_hydrogen_treatment constr
_refine_ls_matrix_type full
_refine_ls_number_parameters 327
_refine_ls_number_reflns 7571
_refine_ls_number_restraints 45
_refine_ls_restrained_S_all 1.038
_refine_ls_R_factor_all 0.0709
_refine_ls_R_factor_gt 0.0534
_refine_ls_shift/su_max 0.000
_refine_ls_shift/su_mean 0.000
_refine_ls_structure_factor_coef Fsqd
_refine_ls_weighting_details 'w=1/[\s^2^(Fo^2^)+(0.0615P)^2^+5.9721P] where P=(Fo^2^+2Fc^2^)/3'
_refine_ls_weighting_scheme calc
_refine_ls_wR_factor_gt 0.1298
_refine_ls_wR_factor_ref 0.1453
_reflns_Friedel_coverage 0.000
_reflns_number_gt 6050
_reflns_number_total 7571
_reflns_threshold_expression 'I > 2\s(I)'
_cod_data_source_file ja0c06995_si_003.cif
_cod_data_source_block msu_sn12
_cod_depositor_comments
;
The following automatic conversions were performed:

data item '_diffrn_radiation_probe' value 'X-ray' was changed to
'x-ray' in accordance with the
/home/data/users/saulius/crontab/automatic-downloads/rss-feeds/ACS/lib/dictionaries/cif_core.dic
dictionary named 'cif_core.dic' version 2.4.2 last updated on
2011-04-26.

Automatic conversion script
Id: cif_fix_values 7556 2019-12-06 15:28:31Z antanas 
;
_cod_original_formula_sum 'C26.50 H35 Cl Ni O3 P2 S'
_cod_database_code 4135214
_shelx_shelxl_version_number 2018/3
_shelx_space_group_comment
;
The symmetry employed for this shelxl refinement is uniquely defined
by the following loop, which should always be used as a source of
symmetry information in preference to the above space-group names.
They are only intended as comments.
;
_shelx_estimated_absorpt_t_max 0.802
_shelx_estimated_absorpt_t_min 0.684
_olex2_refinement_description
;
1. Fixed Uiso
 At 1.2 times of:
  All C(H) groups
 At 1.5 times of:
  All C(H,H,H) groups
2. Uiso/Uaniso restraints and constraints
Uanis(C27) = Uanis(C24)
Uanis(C26) = Uanis(C29)
3. Rigid body (RIGU) restrains
 C24, C25, C26, C27, C28, C29, C30
 with sigma for 1-2 distances of 0.004 and sigma for 1-3 distances of 0.004
4. Others
 Fixed Sof: C24(0.5) C25(0.5) H25(0.5) C26(0.5) H26(0.5) C27(0.5) H27(0.5)
 C28(0.5) H28(0.5) C29(0.5) H29(0.5) C30(0.5) H30A(0.5) H30B(0.5) H30C(0.5)
5.a Aromatic/amide H refined with riding coordinates:
 C2(H2), C3(H3), C6(H6), C7(H7), C8(H8), C9(H9), C12(H12), C13(H13), C15(H15),
 C16(H16), C25(H25), C26(H26), C27(H27), C28(H28), C29(H29)
5.b Fitted hexagon refined as free rotating group:
 C24(C25,C26,C27,C28,C29)
5.c Idealised Me refined as rotating group:
 C17(H17A,H17B,H17C), C18(H18A,H18B,H18C), C19(H19A,H19B,H19C), C20(H20A,H20B,
 H20C), C21(H21A,H21B,H21C), C22(H22A,H22B,H22C), C23(H23A,H23B,H23C), C30(H30A,
 H30B,H30C)
;
_olex2_submission_special_instructions 'No special instructions were received'

loop_
_space_group_symop_operation_xyz
'x, y, z'
'-x, y+1/2, -z+1/2'
'-x, -y, -z'
'x, -y-1/2, z-1/2'

loop_
_atom_site_label
_atom_site_type_symbol
_atom_site_fract_x
_atom_site_fract_y
_atom_site_fract_z
_atom_site_U_iso_or_equiv
_atom_site_adp_type
_atom_site_occupancy
_atom_site_site_symmetry_order
_atom_site_calc_flag
_atom_site_refinement_flags_posn
_atom_site_refinement_flags_adp
_atom_site_refinement_flags_occupancy
_atom_site_disorder_assembly
_atom_site_disorder_group
Ni1 Ni 0.35078(3) 0.39033(2) 0.48321(3) 0.02731(11) Uani 1 1 d . . . . .
Cl1 Cl -0.21174(9) 0.34753(7) 0.21855(8) 0.0674(3) Uani 1 1 d . . . . .
S1 S 0.54039(7) 0.34832(3) 0.66697(6) 0.03262(17) Uani 1 1 d . . . . .
P1 P 0.39754(7) 0.31472(3) 0.37376(7) 0.03186(18) Uani 1 1 d . . . . .
P2 P 0.28988(8) 0.47322(3) 0.57171(6) 0.03153(18) Uani 1 1 d . . . . .
O1 O 0.5213(2) 0.39126(9) 0.57052(16) 0.0296(4) Uani 1 1 d . . . . .
O2 O 0.5391(2) 0.27884(10) 0.64065(19) 0.0439(6) Uani 1 1 d . . . . .
O3 O 0.4571(2) 0.36692(11) 0.73528(18) 0.0401(5) Uani 1 1 d . . . . .
C1 C 0.1852(3) 0.38293(13) 0.4066(2) 0.0318(6) Uani 1 1 d . . . . .
C2 C 0.1369(3) 0.41625(16) 0.3138(3) 0.0414(7) Uani 1 1 d . . . . .
H2 H 0.187690 0.447485 0.287797 0.050 Uiso 1 1 calc R . . . .
C3 C 0.0143(4) 0.40520(19) 0.2566(3) 0.0497(9) Uani 1 1 d . . . . .
H3 H -0.016336 0.428965 0.192925 0.060 Uiso 1 1 calc R . . . .
C4 C -0.0611(3) 0.36051(19) 0.2920(3) 0.0457(8) Uani 1 1 d . . . . .
C5 C -0.0198(3) 0.32480(15) 0.3868(3) 0.0350(6) Uani 1 1 d . . . . .
C6 C -0.0958(3) 0.27758(17) 0.4273(3) 0.0430(8) Uani 1 1 d . . . . .
H6 H -0.178465 0.269393 0.389092 0.052 Uiso 1 1 calc R . . . .
C7 C -0.0522(3) 0.24482(16) 0.5181(3) 0.0421(8) Uani 1 1 d . . . . .
H7 H -0.104251 0.213893 0.543314 0.050 Uiso 1 1 calc R . . . .
C8 C 0.0696(3) 0.25597(14) 0.5759(3) 0.0369(7) Uani 1 1 d . . . . .
H8 H 0.099711 0.232677 0.640081 0.044 Uiso 1 1 calc R . . . .
C9 C 0.1453(3) 0.30049(13) 0.5397(2) 0.0319(6) Uani 1 1 d . . . . .
H9 H 0.227663 0.307284 0.579676 0.038 Uiso 1 1 calc R . . . .
C10 C 0.1045(3) 0.33670(13) 0.4446(2) 0.0308(6) Uani 1 1 d . . . . .
C11 C 0.6934(3) 0.36786(14) 0.7350(2) 0.0312(6) Uani 1 1 d . . . . .
C12 C 0.7126(3) 0.41039(19) 0.8207(3) 0.0512(9) Uani 1 1 d . . . . .
H12 H 0.643308 0.429928 0.842364 0.061 Uiso 1 1 calc R . . . .
C13 C 0.8326(4) 0.4246(2) 0.8751(3) 0.0537(10) Uani 1 1 d . . . . .
H13 H 0.844553 0.454052 0.933603 0.064 Uiso 1 1 calc R . . . .
C14 C 0.9353(3) 0.39671(15) 0.8460(3) 0.0366(6) Uani 1 1 d . . . . .
C15 C 0.9157(3) 0.35501(15) 0.7588(2) 0.0369(7) Uani 1 1 d . . . . .
H15 H 0.985335 0.336323 0.736490 0.044 Uiso 1 1 calc R . . . .
C16 C 0.7969(3) 0.34029(15) 0.7042(2) 0.0363(7) Uani 1 1 d . . . . .
H16 H 0.785182 0.311200 0.645207 0.044 Uiso 1 1 calc R . . . .
C17 C 1.0651(3) 0.41020(19) 0.9083(3) 0.0463(8) Uani 1 1 d . . . . .
H17A H 1.116185 0.370338 0.909871 0.069 Uiso 1 1 calc GR . . . .
H17B H 1.061565 0.422831 0.980852 0.069 Uiso 1 1 calc GR . . . .
H17C H 1.102247 0.446217 0.874684 0.069 Uiso 1 1 calc GR . . . .
C18 C 0.3155(3) 0.23675(15) 0.3709(4) 0.0511(10) Uani 1 1 d . . . . .
H18A H 0.345880 0.205981 0.323507 0.077 Uiso 1 1 calc GR . . . .
H18B H 0.225853 0.244044 0.345187 0.077 Uiso 1 1 calc GR . . . .
H18C H 0.330485 0.218102 0.442564 0.077 Uiso 1 1 calc GR . . . .
C19 C 0.3668(3) 0.33900(18) 0.2349(3) 0.0454(8) Uani 1 1 d . . . . .
H19A H 0.393797 0.303710 0.192939 0.068 Uiso 1 1 calc GR . . . .
H19B H 0.412829 0.379569 0.227337 0.068 Uiso 1 1 calc GR . . . .
H19C H 0.277199 0.346792 0.209777 0.068 Uiso 1 1 calc GR . . . .
C20 C 0.5607(3) 0.29097(15) 0.3979(3) 0.0370(7) Uani 1 1 d . . . . .
H20A H 0.583961 0.269142 0.467072 0.056 Uiso 1 1 calc GR . . . .
H20B H 0.612354 0.330402 0.397496 0.056 Uiso 1 1 calc GR . . . .
H20C H 0.573786 0.260521 0.342304 0.056 Uiso 1 1 calc GR . . . .
C21 C 0.1995(4) 0.53737(14) 0.4918(3) 0.0438(8) Uani 1 1 d . . . . .
H21A H 0.248053 0.555976 0.443217 0.066 Uiso 1 1 calc GR . . . .
H21B H 0.179865 0.572310 0.538203 0.066 Uiso 1 1 calc GR . . . .
H21C H 0.121850 0.518439 0.450893 0.066 Uiso 1 1 calc GR . . . .
C22 C 0.1931(3) 0.45107(14) 0.6648(3) 0.0389(7) Uani 1 1 d . . . . .
H22A H 0.116773 0.429455 0.626650 0.058 Uiso 1 1 calc GR . . . .
H22B H 0.171222 0.491038 0.699650 0.058 Uiso 1 1 calc GR . . . .
H22C H 0.239249 0.420802 0.718322 0.058 Uiso 1 1 calc GR . . . .
C23 C 0.4162(3) 0.52020(14) 0.6514(3) 0.0418(8) Uani 1 1 d . . . . .
H23A H 0.467195 0.491100 0.704059 0.063 Uiso 1 1 calc GR . . . .
H23B H 0.381749 0.555912 0.687731 0.063 Uiso 1 1 calc GR . . . .
H23C H 0.468059 0.539024 0.605645 0.063 Uiso 1 1 calc GR . . . .
C24 C 0.5274(13) 0.4428(5) 1.0039(9) 0.062(2) Uani 0.5 1 d . U P A -1
C25 C 0.6146(13) 0.4912(5) 1.0441(9) 0.074(4) Uani 0.5 1 d G U P A -1
H25 H 0.694868 0.478887 1.083137 0.089 Uiso 0.5 1 calc R . P A -1
C26 C 0.5845(13) 0.5575(5) 1.0270(10) 0.080(3) Uani 0.5 1 d G U P A -1
H26 H 0.644104 0.590587 1.054460 0.096 Uiso 0.5 1 calc R . P A -1
C27 C 0.4671(12) 0.5755(5) 0.9699(10) 0.062(2) Uani 0.5 1 d G U P A -1
H27 H 0.446468 0.620895 0.958215 0.074 Uiso 0.5 1 calc R . P A -1
C28 C 0.3798(12) 0.5272(6) 0.9297(10) 0.073(3) Uani 0.5 1 d G U P A -1
H28 H 0.299595 0.539502 0.890648 0.087 Uiso 0.5 1 calc R . P A -1
C29 C 0.4100(12) 0.4608(5) 0.9468(10) 0.080(3) Uani 0.5 1 d G U P A -1
H29 H 0.350357 0.427801 0.919325 0.096 Uiso 0.5 1 calc R . P A -1
C30 C 0.5535(12) 0.3717(5) 1.0161(9) 0.091(4) Uani 0.5 1 d . U P A -1
H30A H 0.643358 0.364103 1.024764 0.136 Uiso 0.5 1 calc GR . P A -1
H30B H 0.508765 0.348253 0.952926 0.136 Uiso 0.5 1 calc GR . P A -1
H30C H 0.525726 0.355217 1.078658 0.136 Uiso 0.5 1 calc GR . P A -1

loop_
_atom_site_aniso_label
_atom_site_aniso_U_11
_atom_site_aniso_U_22
_atom_site_aniso_U_33
_atom_site_aniso_U_23
_atom_site_aniso_U_13
_atom_site_aniso_U_12
Ni1 0.0354(2) 0.01613(16) 0.0376(2) -0.00608(12) 0.02389(16) -0.00506(12)
Cl1 0.0415(5) 0.1058(9) 0.0532(5) -0.0186(6) 0.0059(4) 0.0251(5)
S1 0.0459(4) 0.0228(3) 0.0355(4) 0.0000(3) 0.0229(3) -0.0096(3)
P1 0.0305(4) 0.0233(3) 0.0479(4) -0.0157(3) 0.0223(3) -0.0075(3)
P2 0.0474(4) 0.0154(3) 0.0415(4) -0.0046(3) 0.0311(3) -0.0047(3)
O1 0.0404(11) 0.0218(9) 0.0324(10) -0.0021(7) 0.0210(9) -0.0078(8)
O2 0.0669(16) 0.0215(10) 0.0475(13) 0.0011(9) 0.0218(12) -0.0126(10)
O3 0.0460(12) 0.0414(12) 0.0409(12) 0.0029(10) 0.0268(10) -0.0098(10)
C1 0.0401(15) 0.0217(12) 0.0403(15) -0.0047(10) 0.0237(13) 0.0016(10)
C2 0.0530(19) 0.0338(15) 0.0453(18) 0.0039(13) 0.0279(15) 0.0113(14)
C3 0.061(2) 0.052(2) 0.0387(17) -0.0005(15) 0.0165(16) 0.0295(18)
C4 0.0382(17) 0.056(2) 0.0472(18) -0.0119(16) 0.0181(14) 0.0142(15)
C5 0.0320(14) 0.0360(15) 0.0409(16) -0.0135(12) 0.0165(12) 0.0053(11)
C6 0.0252(14) 0.0474(18) 0.062(2) -0.0259(16) 0.0217(14) -0.0044(12)
C7 0.0432(17) 0.0338(15) 0.059(2) -0.0140(14) 0.0319(16) -0.0104(13)
C8 0.0433(16) 0.0261(13) 0.0486(17) -0.0071(12) 0.0261(14) -0.0047(12)
C9 0.0354(14) 0.0222(12) 0.0437(16) -0.0055(11) 0.0206(13) -0.0025(10)
C10 0.0308(13) 0.0244(12) 0.0422(15) -0.0096(11) 0.0189(12) 0.0010(10)
C11 0.0438(16) 0.0242(12) 0.0317(13) 0.0028(10) 0.0218(12) -0.0031(11)
C12 0.0472(19) 0.053(2) 0.063(2) -0.0295(18) 0.0340(18) -0.0109(16)
C13 0.053(2) 0.052(2) 0.064(2) -0.0303(18) 0.0290(18) -0.0141(17)
C14 0.0456(17) 0.0316(14) 0.0361(15) 0.0054(12) 0.0166(13) -0.0010(12)
C15 0.0459(17) 0.0365(15) 0.0311(14) 0.0073(12) 0.0144(13) 0.0154(13)
C16 0.0527(18) 0.0308(14) 0.0278(13) 0.0013(11) 0.0139(13) 0.0108(13)
C17 0.050(2) 0.0447(18) 0.0464(19) 0.0026(15) 0.0153(16) -0.0009(15)
C18 0.0484(19) 0.0258(14) 0.092(3) -0.0245(16) 0.045(2) -0.0134(13)
C19 0.0433(18) 0.0502(19) 0.0462(18) -0.0210(15) 0.0171(15) -0.0012(15)
C20 0.0308(14) 0.0338(14) 0.0509(18) -0.0153(13) 0.0189(13) -0.0025(11)
C21 0.063(2) 0.0224(13) 0.056(2) -0.0002(13) 0.0351(17) 0.0063(13)
C22 0.0548(19) 0.0244(13) 0.0497(18) -0.0045(12) 0.0387(16) -0.0038(12)
C23 0.061(2) 0.0234(13) 0.0500(18) -0.0141(12) 0.0327(16) -0.0129(13)
C24 0.066(3) 0.065(5) 0.050(6) 0.005(4) 0.004(4) 0.005(4)
C25 0.092(7) 0.060(6) 0.055(6) -0.019(5) -0.017(6) -0.002(5)
C26 0.058(3) 0.074(6) 0.099(7) -0.031(5) -0.001(4) 0.000(4)
C27 0.066(3) 0.065(5) 0.050(6) 0.005(4) 0.004(4) 0.005(4)
C28 0.040(4) 0.083(7) 0.093(10) -0.019(6) 0.011(5) 0.006(4)
C29 0.058(3) 0.074(6) 0.099(7) -0.031(5) -0.001(4) 0.000(4)
C30 0.119(9) 0.043(4) 0.087(7) 0.005(5) -0.031(7) -0.026(5)

loop_
_atom_type_symbol
_atom_type_description
_atom_type_scat_dispersion_real
_atom_type_scat_dispersion_imag
_atom_type_scat_source
C C 0.0033 0.0016 'International Tables Vol C Tables 4.2.6.8 and 6.1.1.4'
H H 0.0000 0.0000 'International Tables Vol C Tables 4.2.6.8 and 6.1.1.4'
Cl Cl 0.1484 0.1585 'International Tables Vol C Tables 4.2.6.8 and 6.1.1.4'
Ni Ni 0.3393 1.1124 'International Tables Vol C Tables 4.2.6.8 and 6.1.1.4'
O O 0.0106 0.0060 'International Tables Vol C Tables 4.2.6.8 and 6.1.1.4'
P P 0.1023 0.0942 'International Tables Vol C Tables 4.2.6.8 and 6.1.1.4'
S S 0.1246 0.1234 'International Tables Vol C Tables 4.2.6.8 and 6.1.1.4'

loop_
_geom_angle_atom_site_label_1
_geom_angle_atom_site_label_2
_geom_angle_atom_site_label_3
_geom_angle
_geom_angle_site_symmetry_1
_geom_angle_site_symmetry_3
_geom_angle_publ_flag
P2 Ni1 P1 171.76(4) . . ?
O1 Ni1 P1 92.96(6) . . ?
O1 Ni1 P2 92.93(6) . . ?
C1 Ni1 P1 86.44(8) . . ?
C1 Ni1 P2 88.18(8) . . ?
C1 Ni1 O1 174.98(10) . . ?
O1 S1 C11 103.56(12) . . ?
O2 S1 O1 112.15(13) . . ?
O2 S1 O3 114.84(14) . . ?
O2 S1 C11 107.20(15) . . ?
O3 S1 O1 111.14(13) . . ?
O3 S1 C11 107.11(14) . . ?
C18 P1 Ni1 115.69(11) . . ?
C18 P1 C19 103.17(19) . . ?
C18 P1 C20 103.85(16) . . ?
C19 P1 Ni1 114.95(11) . . ?
C20 P1 Ni1 115.24(10) . . ?
C20 P1 C19 102.18(16) . . ?
C21 P2 Ni1 115.94(11) . . ?
C21 P2 C22 103.12(16) . . ?
C22 P2 Ni1 115.87(10) . . ?
C23 P2 Ni1 114.45(11) . . ?
C23 P2 C21 101.92(16) . . ?
C23 P2 C22 103.71(16) . . ?
S1 O1 Ni1 114.79(11) . . ?
C2 C1 Ni1 124.6(2) . . ?
C2 C1 C10 117.5(3) . . ?
C10 C1 Ni1 117.8(2) . . ?
C1 C2 C3 121.7(3) . . ?
C4 C3 C2 120.5(3) . . ?
C3 C4 Cl1 119.3(3) . . ?
C3 C4 C5 121.6(3) . . ?
C5 C4 Cl1 119.2(3) . . ?
C4 C5 C6 123.5(3) . . ?
C4 C5 C10 117.5(3) . . ?
C10 C5 C6 119.0(3) . . ?
C7 C6 C5 121.3(3) . . ?
C6 C7 C8 120.4(3) . . ?
C9 C8 C7 120.1(3) . . ?
C8 C9 C10 122.1(3) . . ?
C5 C10 C1 121.2(3) . . ?
C9 C10 C1 121.7(3) . . ?
C9 C10 C5 117.1(3) . . ?
C12 C11 S1 120.4(2) . . ?
C12 C11 C16 118.8(3) . . ?
C16 C11 S1 120.8(2) . . ?
C11 C12 C13 120.2(3) . . ?
C14 C13 C12 121.3(3) . . ?
C13 C14 C15 118.3(3) . . ?
C13 C14 C17 121.0(3) . . ?
C15 C14 C17 120.7(3) . . ?
C16 C15 C14 120.9(3) . . ?
C15 C16 C11 120.4(3) . . ?
C25 C24 C29 120.0 . . ?
C25 C24 C30 123.2(7) . . ?
C29 C24 C30 116.8(7) . . ?
C26 C25 C24 120.0 . . ?
C25 C26 C27 120.0 . . ?
C28 C27 C26 120.0 . . ?
C27 C28 C29 120.0 . . ?
C28 C29 C24 120.0 . . ?

loop_
_geom_bond_atom_site_label_1
_geom_bond_atom_site_label_2
_geom_bond_distance
_geom_bond_site_symmetry_2
_geom_bond_publ_flag
Ni1 P1 2.2159(7) . ?
Ni1 P2 2.2118(7) . ?
Ni1 O1 1.968(2) . ?
Ni1 C1 1.881(3) . ?
Cl1 C4 1.741(4) . ?
S1 O1 1.497(2) . ?
S1 O2 1.447(2) . ?
S1 O3 1.448(2) . ?
S1 C11 1.766(3) . ?
P1 C18 1.814(3) . ?
P1 C19 1.820(4) . ?
P1 C20 1.814(3) . ?
P2 C21 1.817(4) . ?
P2 C22 1.820(3) . ?
P2 C23 1.811(3) . ?
C1 C2 1.379(5) . ?
C1 C10 1.443(4) . ?
C2 C3 1.408(5) . ?
C3 C4 1.368(6) . ?
C4 C5 1.411(5) . ?
C5 C6 1.438(5) . ?
C5 C10 1.429(4) . ?
C6 C7 1.343(5) . ?
C7 C8 1.404(5) . ?
C8 C9 1.373(4) . ?
C9 C10 1.419(4) . ?
C11 C12 1.382(4) . ?
C11 C16 1.396(4) . ?
C12 C13 1.383(5) . ?
C13 C14 1.381(5) . ?
C14 C15 1.386(4) . ?
C14 C17 1.505(5) . ?
C15 C16 1.377(5) . ?
C24 C25 1.3900 . ?
C24 C29 1.3900 . ?
C24 C30 1.471(13) . ?
C25 C26 1.3900 . ?
C26 C27 1.3900 . ?
C27 C28 1.3900 . ?
C28 C29 1.3900 . ?
